data_4027931
loop_
_publ_author_name
'Nana Xin'
'Xiaobing Yang'
'Zishuo Zhou'
'Jianxin Zhang'
'Showxin Zhang'
'Liangbing Gan'

_publ_section_title
;
 Synthesis of C60(O)3: An Open-Cage Fullerene with a Ketolactone Moiety on
 the Orifice
;
_journal_name_full 'Journal of Organic Chemistry'
_journal_page_first 1157
_journal_page_last 1162
_journal_paper_doi 10.1021/jo3026302
_journal_volume 78
_journal_year 2013
_chemical_formula_moiety 'C76 H14 O3, C7 H8'
_chemical_formula_sum 'C83 H22 O3'
_chemical_formula_weight 1067.01
_chemical_name_systematic
; 
 ? 
;
_space_group_IT_number 14
_symmetry_cell_setting monoclinic
_symmetry_space_group_name_Hall '-P 2yn'
_symmetry_space_group_name_H-M 'P 1 21/n 1'
_atom_sites_solution_hydrogens geom
_atom_sites_solution_primary direct
_atom_sites_solution_secondary difmap
_audit_creation_method SHELXL-97
_cell_angle_alpha 90.00
_cell_angle_beta 114.551(4)
_cell_angle_gamma 90.00
_cell_formula_units_Z 4
_cell_length_a 16.947(4)
_cell_length_b 15.195(3)
_cell_length_c 18.824(4)
_cell_measurement_reflns_used 17927
_cell_measurement_temperature 173(2)
_cell_measurement_theta_max 27.48
_cell_measurement_theta_min 1.34
_cell_volume 4409.1(17)
_computing_cell_refinement 'CrystalClear (Rigaku Inc., 2007)'
_computing_data_collection 'CrystalClear (Rigaku Inc., 2007)'
_computing_data_reduction 'CrystalClear (Rigaku Inc., 2007)'
_computing_molecular_graphics 'Olex2 Ver 1.1'
_computing_publication_material 'SHELX97 (Sheldrick, 2008)'
_computing_structure_refinement 'SHELXL-97 (Sheldrick, 2008)'
_computing_structure_solution 'SHELXS-97 (Sheldrick, 2008)'
_diffrn_ambient_temperature 173(2)
_diffrn_measured_fraction_theta_full 0.999
_diffrn_measured_fraction_theta_max 0.999
_diffrn_measurement_device_type 'MM007-HF CCD(Saturn 724+)'
_diffrn_measurement_method '\w scans at fixed \c = 45\%'
_diffrn_radiation_monochromator Confocal
_diffrn_radiation_source 'rotating anode'
_diffrn_radiation_type MoK\a
_diffrn_radiation_wavelength 0.71073
_diffrn_reflns_av_R_equivalents 0.0771
_diffrn_reflns_av_sigmaI/netI 0.0657
_diffrn_reflns_limit_h_max 19
_diffrn_reflns_limit_h_min -20
_diffrn_reflns_limit_k_max 18
_diffrn_reflns_limit_k_min -18
_diffrn_reflns_limit_l_max 22
_diffrn_reflns_limit_l_min -22
_diffrn_reflns_number 28263
_diffrn_reflns_theta_full 25.00
_diffrn_reflns_theta_max 25.00
_diffrn_reflns_theta_min 1.91
_exptl_absorpt_coefficient_mu 0.097
_exptl_absorpt_correction_T_max 0.9952
_exptl_absorpt_correction_T_min 0.9781
_exptl_absorpt_correction_type multi-scan
_exptl_absorpt_process_details 'CrystalClear (Rigaku Inc., 2007)'
_exptl_crystal_colour black
_exptl_crystal_density_diffrn 1.607
_exptl_crystal_description plate
_exptl_crystal_F_000 2176
_exptl_crystal_size_max 0.23
_exptl_crystal_size_mid 0.20
_exptl_crystal_size_min 0.05
_refine_diff_density_max 1.100
_refine_diff_density_min -0.470
_refine_diff_density_rms 0.093
_refine_ls_extinction_method none
_refine_ls_goodness_of_fit_ref 1.683
_refine_ls_hydrogen_treatment constr
_refine_ls_matrix_type full
_refine_ls_number_parameters 776
_refine_ls_number_reflns 7749
_refine_ls_number_restraints 0
_refine_ls_restrained_S_all 1.683
_refine_ls_R_factor_all 0.1441
_refine_ls_R_factor_gt 0.1158
_refine_ls_shift/su_max 0.001
_refine_ls_shift/su_mean 0.000
_refine_ls_structure_factor_coef Fsqd
_refine_ls_weighting_details 'calc w=1/[\s^2^(Fo^2^)+(0.1000P)^2^+0.0000P] where P=(Fo^2^+2Fc^2^)/3'
_refine_ls_weighting_scheme calc
_refine_ls_wR_factor_gt 0.2707
_refine_ls_wR_factor_ref 0.2842
_reflns_number_gt 5879
_reflns_number_total 7749
_reflns_threshold_expression >2sigma(I)
_cod_data_source_file jo3026302_si_003.cif
_cod_data_source_block mx1572
_cod_database_code 4027931

loop_
_symmetry_equiv_pos_as_xyz
'x, y, z'
'-x+1/2, y+1/2, -z+1/2'
'-x, -y, -z'
'x-1/2, -y-1/2, z-1/2'

loop_
_atom_site_label
_atom_site_type_symbol
_atom_site_fract_x
_atom_site_fract_y
_atom_site_fract_z
_atom_site_U_iso_or_equiv
_atom_site_adp_type
_atom_site_occupancy
_atom_site_symmetry_multiplicity
_atom_site_calc_flag
_atom_site_refinement_flags
O1 O 0.4725(2) 0.4778(2) 0.9133(2) 0.0448(9) Uani 1 1 d .
O2 O 0.6024(3) 0.4159(3) 0.9530(2) 0.0603(11) Uani 1 1 d .
O3 O 0.4703(3) 0.3404(2) 0.8241(2) 0.0499(10) Uani 1 1 d .
C1 C 0.5101(3) 0.4056(3) 0.7222(3) 0.0308(11) Uani 1 1 d .
C2 C 0.5946(3) 0.4710(3) 0.7556(3) 0.0330(11) Uani 1 1 d .
C3 C 0.6811(3) 0.4133(3) 0.7830(3) 0.0327(11) Uani 1 1 d .
H3 H 0.6803 0.3729 0.8246 0.039 Uiso 1 1 calc R
C4 C 0.6758(3) 0.3563(3) 0.7174(3) 0.0334(11) Uani 1 1 d .
H4 H 0.7212 0.3556 0.7003 0.040 Uiso 1 1 calc R
C5 C 0.6056(3) 0.3059(3) 0.6828(3) 0.0334(11) Uani 1 1 d .
H5 H 0.5981 0.2704 0.6389 0.040 Uiso 1 1 calc R
C6 C 0.5391(3) 0.3075(3) 0.7158(3) 0.0300(11) Uani 1 1 d .
H6 H 0.5692 0.2856 0.7707 0.036 Uiso 1 1 calc R
C7 C 0.7644(3) 0.4655(3) 0.8195(3) 0.0329(11) Uani 1 1 d .
C8 C 0.8058(3) 0.4763(3) 0.9004(3) 0.0385(12) Uani 1 1 d .
H8 H 0.7801 0.4525 0.9325 0.046 Uiso 1 1 calc R
C9 C 0.8836(4) 0.5211(3) 0.9343(3) 0.0444(13) Uani 1 1 d .
H9 H 0.9122 0.5264 0.9895 0.053 Uiso 1 1 calc R
C10 C 0.9197(4) 0.5580(3) 0.8877(4) 0.0492(15) Uani 1 1 d .
H10 H 0.9729 0.5894 0.9109 0.059 Uiso 1 1 calc R
C11 C 0.8787(3) 0.5495(3) 0.8076(4) 0.0440(13) Uani 1 1 d .
H11 H 0.9034 0.5754 0.7757 0.053 Uiso 1 1 calc R
C12 C 0.8020(3) 0.5034(3) 0.7737(3) 0.0358(12) Uani 1 1 d .
H12 H 0.7744 0.4975 0.7185 0.043 Uiso 1 1 calc R
C13 C 0.4665(3) 0.2438(3) 0.6747(3) 0.0290(10) Uani 1 1 d .
C14 C 0.4487(3) 0.1767(3) 0.7171(3) 0.0336(11) Uani 1 1 d .
H14 H 0.4787 0.1755 0.7724 0.040 Uiso 1 1 calc R
C15 C 0.3883(3) 0.1126(3) 0.6797(3) 0.0393(12) Uani 1 1 d .
H15 H 0.3780 0.0671 0.7094 0.047 Uiso 1 1 calc R
C16 C 0.3423(4) 0.1138(3) 0.5991(3) 0.0453(14) Uani 1 1 d .
H16 H 0.3003 0.0697 0.5734 0.054 Uiso 1 1 calc R
C17 C 0.3586(4) 0.1799(3) 0.5567(3) 0.0478(14) Uani 1 1 d .
H17 H 0.3269 0.1815 0.5016 0.057 Uiso 1 1 calc R
C18 C 0.4196(3) 0.2431(3) 0.5928(3) 0.0390(12) Uani 1 1 d .
H18 H 0.4305 0.2872 0.5623 0.047 Uiso 1 1 calc R
C19 C 0.6037(3) 0.5415(3) 0.8195(3) 0.0432(13) Uani 1 1 d .
C20 C 0.5763(3) 0.5473(3) 0.8775(3) 0.0403(12) Uani 1 1 d .
C21 C 0.5528(4) 0.4728(4) 0.9163(3) 0.0486(14) Uani 1 1 d .
C22 C 0.4246(4) 0.5541(3) 0.8850(3) 0.0434(14) Uani 1 1 d .
C23 C 0.4710(4) 0.6352(3) 0.9036(3) 0.0388(12) Uani 1 1 d .
C24 C 0.5527(4) 0.6343(3) 0.8994(3) 0.0430(13) Uani 1 1 d .
C25 C 0.3429(4) 0.5482(4) 0.8252(3) 0.0429(13) Uani 1 1 d .
C26 C 0.3143(4) 0.4911(3) 0.7530(4) 0.0432(14) Uani 1 1 d .
C27 C 0.3677(4) 0.4380(3) 0.7287(4) 0.0455(14) Uani 1 1 d .
C28 C 0.3568(3) 0.4397(3) 0.6494(3) 0.0290(11) Uani 1 1 d .
C29 C 0.4374(4) 0.4337(3) 0.6438(3) 0.0389(12) Uani 1 1 d .
C30 C 0.4518(3) 0.3941(3) 0.7689(3) 0.0419(13) Uani 1 1 d .
C31 C 0.3330(4) 0.8749(3) 0.6647(3) 0.0397(12) Uani 1 1 d .
C32 C 0.5892(3) 0.5355(3) 0.6864(3) 0.0401(13) Uani 1 1 d .
C33 C 0.5307(3) 0.5297(3) 0.6101(3) 0.0278(10) Uani 1 1 d .
C34 C 0.4515(4) 0.4781(3) 0.5893(3) 0.0404(13) Uani 1 1 d .
C35 C 0.3782(4) 0.5270(3) 0.5289(3) 0.0411(13) Uani 1 1 d .
C36 C 0.2981(4) 0.5288(3) 0.5281(3) 0.0429(13) Uani 1 1 d .
C37 C 0.2859(3) 0.4833(3) 0.5904(4) 0.0497(15) Uani 1 1 d .
C38 C 0.2292(3) 0.5332(3) 0.6096(4) 0.0462(14) Uani 1 1 d .
C39 C 0.2447(4) 0.5384(4) 0.6918(4) 0.0479(14) Uani 1 1 d .
C40 C 0.2303(3) 0.6222(4) 0.7212(4) 0.0457(14) Uani 1 1 d .
C41 C 0.2939(4) 0.6291(3) 0.8026(3) 0.0417(13) Uani 1 1 d .
C42 C 0.3302(4) 0.7093(3) 0.8329(3) 0.0408(13) Uani 1 1 d .
C43 C 0.4212(4) 0.7132(3) 0.8805(3) 0.0393(13) Uani 1 1 d .
C44 C 0.4556(4) 0.7908(3) 0.8619(3) 0.0423(13) Uani 1 1 d .
C45 C 0.5349(4) 0.7891(3) 0.8620(3) 0.0420(13) Uani 1 1 d .
C46 C 0.5818(3) 0.7085(4) 0.8785(3) 0.0409(13) Uani 1 1 d .
C47 C 0.6278(3) 0.7040(3) 0.8285(3) 0.0463(14) Uani 1 1 d .
C48 C 0.6328(3) 0.6234(3) 0.7970(3) 0.0295(10) Uani 1 1 d .
C49 C 0.6248(3) 0.6168(4) 0.7182(3) 0.0449(13) Uani 1 1 d .
C50 C 0.6080(3) 0.6936(4) 0.6714(3) 0.0420(13) Uani 1 1 d .
C51 C 0.5469(4) 0.6873(3) 0.5918(3) 0.0418(14) Uani 1 1 d .
C52 C 0.5067(4) 0.6082(3) 0.5610(3) 0.0406(13) Uani 1 1 d .
C53 C 0.4157(4) 0.6052(4) 0.5126(3) 0.0455(14) Uani 1 1 d .
C54 C 0.3659(4) 0.6843(4) 0.4946(3) 0.0453(14) Uani 1 1 d .
C55 C 0.2817(4) 0.6840(4) 0.4947(3) 0.0498(14) Uani 1 1 d .
C56 C 0.2499(3) 0.6092(4) 0.5110(3) 0.0472(14) Uani 1 1 d .
C57 C 0.2038(3) 0.6116(4) 0.5638(4) 0.0538(16) Uani 1 1 d .
C58 C 0.1921(3) 0.6910(3) 0.5923(3) 0.0397(13) Uani 1 1 d .
C59 C 0.2060(3) 0.6968(4) 0.6740(4) 0.0518(15) Uani 1 1 d .
C60 C 0.2452(4) 0.7794(4) 0.7064(4) 0.0515(15) Uani 1 1 d .
C61 C 0.3057(3) 0.7865(3) 0.7830(3) 0.0342(11) Uani 1 1 d .
C62 C 0.3825(4) 0.8385(3) 0.8002(4) 0.0481(15) Uani 1 1 d .
C63 C 0.3974(4) 0.8808(3) 0.7441(3) 0.0437(13) Uani 1 1 d .
C64 C 0.4819(3) 0.8806(3) 0.7426(3) 0.0345(11) Uani 1 1 d .
C65 C 0.5504(4) 0.8355(3) 0.7996(4) 0.0479(14) Uani 1 1 d .
C66 C 0.6084(3) 0.7824(3) 0.7827(3) 0.0428(13) Uani 1 1 d .
C67 C 0.5984(4) 0.7769(4) 0.7033(3) 0.0463(14) Uani 1 1 d .
C68 C 0.5296(4) 0.8233(3) 0.6435(4) 0.0469(16) Uani 1 1 d .
C69 C 0.4954(4) 0.7692(4) 0.5727(3) 0.0447(14) Uani 1 1 d .
C70 C 0.4076(4) 0.7657(3) 0.5259(3) 0.0461(14) Uani 1 1 d .
C71 C 0.3484(4) 0.8178(3) 0.5456(3) 0.0396(13) Uani 1 1 d .
C72 C 0.2710(4) 0.7696(4) 0.5288(3) 0.0451(13) Uani 1 1 d .
C73 C 0.2278(4) 0.7725(4) 0.5748(3) 0.0503(15) Uani 1 1 d .
C74 C 0.2590(3) 0.8258(3) 0.6422(4) 0.0449(14) Uani 1 1 d .
C75 C 0.3828(4) 0.8712(3) 0.6144(4) 0.0471(14) Uani 1 1 d .
C76 C 0.4724(4) 0.8749(3) 0.6632(4) 0.0481(14) Uani 1 1 d .
C77 C 0.1557(3) 0.3639(3) 0.4066(3) 0.0390(12) Uani 1 1 d .
C78 C 0.1173(4) 0.3011(3) 0.4353(3) 0.0460(14) Uani 1 1 d .
H78 H 0.1402 0.2430 0.4450 0.055 Uiso 1 1 calc R
C79 C 0.0469(4) 0.3218(4) 0.4498(3) 0.0516(15) Uani 1 1 d .
H79 H 0.0200 0.2776 0.4679 0.062 Uiso 1 1 calc R
C80 C 0.0153(4) 0.4052(4) 0.4386(3) 0.0523(15) Uani 1 1 d .
H80 H -0.0320 0.4196 0.4511 0.063 Uiso 1 1 calc R
C81 C 0.0503(4) 0.4679(4) 0.4097(3) 0.0473(14) Uani 1 1 d .
H81 H 0.0271 0.5258 0.4011 0.057 Uiso 1 1 calc R
C82 C 0.1204(3) 0.4477(3) 0.3924(3) 0.0395(12) Uani 1 1 d .
H82 H 0.1441 0.4915 0.3708 0.047 Uiso 1 1 calc R
C83 C 0.2316(4) 0.3416(4) 0.3893(4) 0.0559(16) Uani 1 1 d .
H83A H 0.2116 0.3292 0.3334 0.084 Uiso 1 1 calc R
H83C H 0.2611 0.2897 0.4195 0.084 Uiso 1 1 calc R
H83B H 0.2720 0.3914 0.4035 0.084 Uiso 1 1 calc R

loop_
_atom_site_aniso_label
_atom_site_aniso_U_11
_atom_site_aniso_U_22
_atom_site_aniso_U_33
_atom_site_aniso_U_23
_atom_site_aniso_U_13
_atom_site_aniso_U_12
O1 0.062(3) 0.044(2) 0.038(2) 0.0146(17) 0.030(2) 0.0161(19)
O2 0.072(3) 0.051(2) 0.049(3) 0.005(2) 0.016(2) 0.016(2)
O3 0.064(3) 0.040(2) 0.050(2) 0.0048(19) 0.028(2) -0.0043(19)
C1 0.033(3) 0.025(2) 0.029(3) -0.001(2) 0.007(2) 0.005(2)
C2 0.035(3) 0.024(2) 0.046(3) 0.005(2) 0.022(2) 0.004(2)
C3 0.035(3) 0.023(2) 0.038(3) 0.004(2) 0.013(2) 0.000(2)
C4 0.037(3) 0.025(2) 0.041(3) 0.001(2) 0.019(2) 0.005(2)
C5 0.038(3) 0.025(2) 0.037(3) 0.001(2) 0.016(2) 0.004(2)
C6 0.032(3) 0.026(2) 0.030(3) 0.007(2) 0.012(2) 0.007(2)
C7 0.035(3) 0.022(2) 0.040(3) 0.001(2) 0.015(2) 0.007(2)
C8 0.047(3) 0.028(2) 0.040(3) 0.004(2) 0.018(3) 0.007(2)
C9 0.047(3) 0.036(3) 0.039(3) -0.006(2) 0.007(3) 0.006(3)
C10 0.036(3) 0.031(3) 0.065(4) -0.011(3) 0.006(3) 0.002(2)
C11 0.036(3) 0.035(3) 0.062(4) 0.006(3) 0.021(3) 0.000(2)
C12 0.024(2) 0.032(2) 0.044(3) 0.002(2) 0.007(2) 0.004(2)
C13 0.027(3) 0.024(2) 0.033(3) -0.003(2) 0.010(2) 0.0021(19)
C14 0.036(3) 0.034(3) 0.035(3) -0.003(2) 0.019(2) -0.002(2)
C15 0.042(3) 0.037(3) 0.047(3) 0.000(3) 0.027(3) 0.000(2)
C16 0.046(3) 0.029(3) 0.057(4) -0.009(3) 0.018(3) -0.005(2)
C17 0.052(4) 0.033(3) 0.044(3) -0.010(3) 0.006(3) -0.005(3)
C18 0.051(3) 0.032(3) 0.033(3) 0.004(2) 0.016(3) 0.004(2)
C19 0.028(3) 0.044(3) 0.057(4) -0.005(3) 0.017(3) 0.001(2)
C20 0.044(3) 0.041(3) 0.029(3) -0.002(2) 0.008(2) 0.001(2)
C21 0.067(4) 0.038(3) 0.033(3) 0.002(3) 0.013(3) 0.005(3)
C22 0.069(4) 0.036(3) 0.040(3) 0.002(3) 0.038(3) 0.011(3)
C23 0.051(3) 0.044(3) 0.024(3) -0.007(2) 0.018(2) 0.005(3)
C24 0.050(3) 0.042(3) 0.024(3) -0.009(2) 0.003(3) 0.001(3)
C25 0.043(3) 0.048(3) 0.049(3) 0.011(3) 0.030(3) 0.002(3)
C26 0.053(3) 0.026(2) 0.074(4) -0.004(3) 0.050(3) -0.010(2)
C27 0.049(3) 0.028(3) 0.066(4) -0.003(3) 0.030(3) -0.013(2)
C28 0.032(3) 0.018(2) 0.037(3) -0.008(2) 0.015(2) -0.0067(19)
C29 0.056(3) 0.027(2) 0.037(3) -0.007(2) 0.022(3) 0.002(2)
C30 0.038(3) 0.036(3) 0.048(3) -0.014(3) 0.014(3) -0.007(2)
C31 0.047(3) 0.022(2) 0.042(3) 0.003(2) 0.011(3) 0.013(2)
C32 0.031(3) 0.042(3) 0.048(3) -0.004(3) 0.017(3) 0.009(2)
C33 0.032(3) 0.027(2) 0.030(3) 0.000(2) 0.019(2) 0.004(2)
C34 0.053(3) 0.025(2) 0.048(3) -0.012(2) 0.026(3) -0.002(2)
C35 0.048(3) 0.042(3) 0.021(3) -0.009(2) 0.002(2) 0.008(3)
C36 0.053(3) 0.037(3) 0.025(3) -0.009(2) 0.002(3) -0.014(3)
C37 0.034(3) 0.040(3) 0.062(4) -0.019(3) 0.008(3) -0.012(3)
C38 0.024(3) 0.034(3) 0.067(4) -0.004(3) 0.004(3) -0.008(2)
C39 0.038(3) 0.056(3) 0.058(4) -0.014(3) 0.028(3) -0.022(3)
C40 0.024(3) 0.052(3) 0.071(4) 0.010(3) 0.029(3) 0.002(2)
C41 0.049(3) 0.038(3) 0.059(4) 0.004(3) 0.043(3) 0.003(3)
C42 0.048(3) 0.046(3) 0.045(3) -0.005(3) 0.036(3) 0.003(3)
C43 0.059(4) 0.032(3) 0.034(3) -0.009(2) 0.026(3) 0.002(2)
C44 0.056(4) 0.033(3) 0.032(3) -0.013(2) 0.011(3) -0.007(3)
C45 0.050(3) 0.037(3) 0.028(3) -0.007(2) 0.005(3) -0.011(3)
C46 0.036(3) 0.050(3) 0.031(3) -0.013(3) 0.009(2) -0.008(3)
C47 0.030(3) 0.035(3) 0.057(4) -0.009(3) 0.002(3) -0.007(2)
C48 0.017(2) 0.029(2) 0.032(3) 0.001(2) 0.000(2) 0.0038(19)
C49 0.027(3) 0.047(3) 0.056(4) 0.004(3) 0.013(3) -0.001(2)
C50 0.026(3) 0.057(3) 0.045(3) 0.029(3) 0.017(3) 0.006(2)
C51 0.052(3) 0.029(3) 0.066(4) 0.016(3) 0.046(3) 0.009(2)
C52 0.050(3) 0.050(3) 0.035(3) 0.009(3) 0.030(3) 0.019(3)
C53 0.072(4) 0.048(3) 0.019(3) 0.005(2) 0.021(3) 0.020(3)
C54 0.051(3) 0.063(4) 0.019(3) 0.014(3) 0.011(3) 0.024(3)
C55 0.051(4) 0.053(3) 0.026(3) 0.002(3) -0.003(3) 0.009(3)
C56 0.031(3) 0.064(4) 0.029(3) -0.008(3) -0.004(2) 0.000(3)
C57 0.025(3) 0.050(3) 0.061(4) -0.014(3) -0.007(3) -0.002(3)
C58 0.018(2) 0.043(3) 0.051(3) 0.003(3) 0.007(2) 0.007(2)
C59 0.026(3) 0.061(4) 0.075(4) -0.007(3) 0.027(3) 0.006(3)
C60 0.045(3) 0.038(3) 0.078(5) -0.006(3) 0.032(3) 0.015(3)
C61 0.043(3) 0.027(2) 0.038(3) -0.005(2) 0.023(3) 0.008(2)
C62 0.059(4) 0.023(2) 0.066(4) -0.010(3) 0.030(3) 0.003(2)
C63 0.055(3) 0.029(3) 0.045(3) -0.007(3) 0.019(3) 0.000(2)
C64 0.043(3) 0.019(2) 0.041(3) -0.001(2) 0.016(3) 0.004(2)
C65 0.037(3) 0.034(3) 0.064(4) -0.018(3) 0.012(3) -0.010(2)
C66 0.029(3) 0.024(2) 0.060(4) -0.004(3) 0.004(3) -0.006(2)
C67 0.044(3) 0.046(3) 0.054(4) 0.002(3) 0.026(3) -0.018(3)
C68 0.073(4) 0.016(2) 0.081(4) 0.003(3) 0.062(4) -0.004(2)
C69 0.054(4) 0.049(3) 0.045(3) 0.026(3) 0.034(3) 0.014(3)
C70 0.070(4) 0.040(3) 0.034(3) 0.017(3) 0.026(3) 0.016(3)
C71 0.057(4) 0.029(3) 0.034(3) 0.015(2) 0.020(3) 0.017(2)
C72 0.039(3) 0.046(3) 0.034(3) 0.012(3) -0.002(3) 0.014(3)
C73 0.035(3) 0.049(3) 0.049(4) 0.006(3) 0.000(3) 0.016(3)
C74 0.034(3) 0.033(3) 0.066(4) 0.006(3) 0.018(3) 0.016(2)
C75 0.047(3) 0.027(3) 0.059(4) 0.025(3) 0.014(3) 0.008(2)
C76 0.057(4) 0.026(3) 0.061(4) 0.010(3) 0.025(3) 0.002(2)
C77 0.033(3) 0.039(3) 0.037(3) -0.005(2) 0.006(2) -0.003(2)
C78 0.055(4) 0.036(3) 0.040(3) 0.005(3) 0.012(3) 0.000(3)
C79 0.059(4) 0.050(3) 0.050(4) 0.004(3) 0.027(3) -0.013(3)
C80 0.047(4) 0.068(4) 0.046(4) -0.007(3) 0.023(3) -0.006(3)
C81 0.049(3) 0.041(3) 0.047(3) -0.002(3) 0.015(3) 0.005(3)
C82 0.038(3) 0.033(3) 0.042(3) -0.001(2) 0.012(3) -0.006(2)
C83 0.044(3) 0.058(4) 0.065(4) 0.000(3) 0.022(3) 0.001(3)

loop_
_atom_type_symbol
_atom_type_description
_atom_type_scat_dispersion_real
_atom_type_scat_dispersion_imag
_atom_type_scat_source
C C 0.0033 0.0016 'International Tables Vol C Tables 4.2.6.8 and 6.1.1.4'
H H 0.0000 0.0000 'International Tables Vol C Tables 4.2.6.8 and 6.1.1.4'
O O 0.0106 0.0060 'International Tables Vol C Tables 4.2.6.8 and 6.1.1.4'

loop_
_geom_angle_atom_site_label_1
_geom_angle_atom_site_label_2
_geom_angle_atom_site_label_3
_geom_angle
C21 O1 C22 119.0(4)
C29 C1 C30 97.3(4)
C29 C1 C6 109.7(4)
C30 C1 C6 102.8(3)
C29 C1 C2 115.1(4)
C30 C1 C2 120.1(4)
C6 C1 C2 110.5(4)
C19 C2 C3 110.0(4)
C19 C2 C32 99.2(4)
C3 C2 C32 109.4(3)
C19 C2 C1 120.1(4)
C3 C2 C1 109.2(3)
C32 C2 C1 108.2(4)
C4 C3 C7 114.1(4)
C4 C3 C2 108.8(4)
C7 C3 C2 114.6(4)
C4 C3 H3 106.2
C7 C3 H3 106.2
C2 C3 H3 106.2
C5 C4 C3 118.5(4)
C5 C4 H4 120.8
C3 C4 H4 120.8
C4 C5 C6 117.4(4)
C4 C5 H5 121.3
C6 C5 H5 121.3
C5 C6 C13 111.9(4)
C5 C6 C1 110.8(4)
C13 C6 C1 115.5(4)
C5 C6 H6 106.0
C13 C6 H6 106.0
C1 C6 H6 106.0
C12 C7 C8 118.3(5)
C12 C7 C3 121.1(4)
C8 C7 C3 120.5(4)
C9 C8 C7 120.8(5)
C9 C8 H8 119.6
C7 C8 H8 119.6
C10 C9 C8 119.8(5)
C10 C9 H9 120.1
C8 C9 H9 120.1
C9 C10 C11 120.1(5)
C9 C10 H10 120.0
C11 C10 H10 120.0
C12 C11 C10 120.3(5)
C12 C11 H11 119.9
C10 C11 H11 119.9
C11 C12 C7 120.7(5)
C11 C12 H12 119.7
C7 C12 H12 119.7
C14 C13 C18 117.3(4)
C14 C13 C6 120.0(4)
C18 C13 C6 122.4(4)
C15 C14 C13 120.9(5)
C15 C14 H14 119.5
C13 C14 H14 119.5
C14 C15 C16 120.7(5)
C14 C15 H15 119.7
C16 C15 H15 119.7
C17 C16 C15 119.0(5)
C17 C16 H16 120.5
C15 C16 H16 120.5
C18 C17 C16 121.1(5)
C18 C17 H17 119.5
C16 C17 H17 119.5
C17 C18 C13 120.9(5)
C17 C18 H18 119.5
C13 C18 H18 119.5
C20 C19 C48 116.6(5)
C20 C19 C2 134.7(5)
C48 C19 C2 107.2(4)
C19 C20 C24 120.2(5)
C19 C20 C21 126.7(5)
C24 C20 C21 112.4(4)
O2 C21 O1 121.4(5)
O2 C21 C20 124.1(6)
O1 C21 C20 114.2(5)
C25 C22 O1 119.1(5)
C25 C22 C23 121.5(5)
O1 C22 C23 117.0(5)
C43 C23 C24 117.5(5)
C43 C23 C22 116.9(5)
C24 C23 C22 115.4(4)
C46 C24 C23 119.3(5)
C46 C24 C20 119.1(5)
C23 C24 C20 113.9(5)
C22 C25 C41 116.4(5)
C22 C25 C26 127.6(5)
C41 C25 C26 107.0(5)
C27 C26 C39 116.2(5)
C27 C26 C25 127.2(5)
C39 C26 C25 106.3(4)
C26 C27 C28 120.2(5)
C26 C27 C30 134.7(5)
C28 C27 C30 103.0(4)
C29 C28 C37 120.1(4)
C29 C28 C27 111.5(5)
C37 C28 C27 121.9(5)
C34 C29 C28 120.8(5)
C34 C29 C1 123.5(5)
C28 C29 C1 111.1(4)
O3 C30 C27 125.3(5)
O3 C30 C1 122.3(4)
C27 C30 C1 111.1(5)
C74 C31 C63 123.9(5)
C74 C31 C75 117.8(5)
C63 C31 C75 105.9(5)
C33 C32 C49 120.2(5)
C33 C32 C2 125.9(5)
C49 C32 C2 108.8(4)
C32 C33 C34 120.0(4)
C32 C33 C52 120.2(5)
C34 C33 C52 106.5(4)
C29 C34 C33 120.3(5)
C29 C34 C35 118.8(5)
C33 C34 C35 108.7(4)
C36 C35 C53 120.8(5)
C36 C35 C34 122.3(5)
C53 C35 C34 105.8(5)
C35 C36 C56 119.8(5)
C35 C36 C37 117.5(5)
C56 C36 C37 109.3(5)
C38 C37 C28 120.3(5)
C38 C37 C36 107.4(5)
C28 C37 C36 119.9(5)
C37 C38 C57 111.5(5)
C37 C38 C39 117.9(5)
C57 C38 C39 118.1(5)
C40 C39 C26 110.1(5)
C40 C39 C38 117.8(5)
C26 C39 C38 122.9(5)
C59 C40 C39 121.7(5)
C59 C40 C41 120.2(5)
C39 C40 C41 107.1(5)
C42 C41 C25 121.8(5)
C42 C41 C40 120.2(5)
C25 C41 C40 109.3(5)
C41 C42 C43 118.5(5)
C41 C42 C61 119.2(5)
C43 C42 C61 108.5(5)
C23 C43 C44 121.1(5)
C23 C43 C42 120.6(5)
C44 C43 C42 109.0(5)
C45 C44 C43 119.7(5)
C45 C44 C62 121.3(5)
C43 C44 C62 107.6(5)
C44 C45 C46 119.1(5)
C44 C45 C65 119.6(5)
C46 C45 C65 108.3(5)
C24 C46 C45 122.9(5)
C24 C46 C47 120.5(5)
C45 C46 C47 107.6(5)
C48 C47 C66 121.6(5)
C48 C47 C46 117.7(5)
C66 C47 C46 107.5(5)
C47 C48 C49 120.6(5)
C47 C48 C19 122.9(5)
C49 C48 C19 109.9(4)
C32 C49 C50 121.5(5)
C32 C49 C48 110.1(5)
C50 C49 C48 119.5(5)
C49 C50 C51 117.9(5)
C49 C50 C67 119.5(5)
C51 C50 C67 109.8(5)
C52 C51 C50 120.9(5)
C52 C51 C69 119.5(5)
C50 C51 C69 107.2(5)
C51 C52 C53 120.5(5)
C51 C52 C33 119.0(5)
C53 C52 C33 108.7(5)
C54 C53 C52 120.0(5)
C54 C53 C35 118.5(5)
C52 C53 C35 110.2(4)
C70 C54 C53 119.4(5)
C70 C54 C55 109.1(5)
C53 C54 C55 119.3(5)
C56 C55 C54 119.8(5)
C56 C55 C72 120.3(5)
C54 C55 C72 107.3(5)
C55 C56 C36 121.8(5)
C55 C56 C57 119.9(5)
C36 C56 C57 106.1(5)
C58 C57 C38 123.8(6)
C58 C57 C56 118.8(5)
C38 C57 C56 105.7(5)
C57 C58 C59 118.7(5)
C57 C58 C73 121.0(5)
C59 C58 C73 106.4(5)
C40 C59 C60 118.7(6)
C40 C59 C58 119.8(5)
C60 C59 C58 110.2(5)
C61 C60 C59 121.5(6)
C61 C60 C74 120.5(5)
C59 C60 C74 105.6(5)
C60 C61 C62 119.1(5)
C60 C61 C42 120.1(5)
C62 C61 C42 108.0(5)
C63 C62 C61 122.1(6)
C63 C62 C44 118.5(5)
C61 C62 C44 106.8(4)
C62 C63 C31 118.4(5)
C62 C63 C64 121.7(5)
C31 C63 C64 108.1(5)
C65 C64 C76 118.0(5)
C65 C64 C63 120.2(5)
C76 C64 C63 109.6(5)
C64 C65 C66 123.1(5)
C64 C65 C45 118.6(5)
C66 C65 C45 106.0(5)
C65 C66 C47 110.5(5)
C65 C66 C67 118.5(5)
C47 C66 C67 118.5(5)
C68 C67 C66 119.9(5)
C68 C67 C50 107.6(5)
C66 C67 C50 120.1(5)
C76 C68 C67 119.5(5)
C76 C68 C69 119.6(6)
C67 C68 C69 109.0(4)
C70 C69 C68 121.2(5)
C70 C69 C51 119.7(5)
C68 C69 C51 106.4(5)
C69 C70 C54 121.0(5)
C69 C70 C71 119.7(5)
C54 C70 C71 107.7(5)
C72 C71 C75 119.1(5)
C72 C71 C70 109.7(5)
C75 C71 C70 118.6(5)
C73 C72 C71 122.6(5)
C73 C72 C55 120.0(5)
C71 C72 C55 106.2(5)
C72 C73 C74 119.8(5)
C72 C73 C58 119.9(5)
C74 C73 C58 108.5(5)
C31 C74 C73 123.1(5)
C31 C74 C60 115.9(5)
C73 C74 C60 109.2(5)
C76 C75 C71 122.3(5)
C76 C75 C31 108.7(5)
C71 C75 C31 117.7(5)
C75 C76 C68 118.6(5)
C75 C76 C64 107.7(5)
C68 C76 C64 120.9(5)
C78 C77 C82 118.3(5)
C78 C77 C83 121.1(5)
C82 C77 C83 120.6(5)
C79 C78 C77 120.7(5)
C79 C78 H78 119.7
C77 C78 H78 119.7
C80 C79 C78 120.3(5)
C80 C79 H79 119.9
C78 C79 H79 119.9
C81 C80 C79 120.6(5)
C81 C80 H80 119.7
C79 C80 H80 119.7
C80 C81 C82 120.0(5)
C80 C81 H81 120.0
C82 C81 H81 120.0
C77 C82 C81 120.0(5)
C77 C82 H82 120.0
C81 C82 H82 120.0
C77 C83 H83A 109.5
C77 C83 H83C 109.5
H83A C83 H83C 109.5
C77 C83 H83B 109.5
H83A C83 H83B 109.5
H83C C83 H83B 109.5

loop_
_geom_bond_atom_site_label_1
_geom_bond_atom_site_label_2
_geom_bond_distance
O1 C21 1.340(7)
O1 C22 1.389(6)
O2 C21 1.203(6)
O3 C30 1.253(6)
C1 C29 1.538(7)
C1 C30 1.582(7)
C1 C6 1.590(6)
C1 C2 1.638(7)
C2 C19 1.569(7)
C2 C3 1.599(6)
C2 C32 1.603(7)
C3 C4 1.479(7)
C3 C7 1.512(6)
C3 H3 1.0000
C4 C5 1.335(7)
C4 H4 0.9500
C5 C6 1.497(6)
C5 H5 0.9500
C6 C13 1.502(6)
C6 H6 1.0000
C7 C12 1.393(7)
C7 C8 1.397(7)
C8 C9 1.383(7)
C8 H8 0.9500
C9 C10 1.380(8)
C9 H9 0.9500
C10 C11 1.380(8)
C10 H10 0.9500
C11 C12 1.377(7)
C11 H11 0.9500
C12 H12 0.9500
C13 C14 1.403(6)
C13 C18 1.411(7)
C14 C15 1.375(7)
C14 H14 0.9500
C15 C16 1.389(7)
C15 H15 0.9500
C16 C17 1.379(7)
C16 H16 0.9500
C17 C18 1.367(7)
C17 H17 0.9500
C18 H18 0.9500
C19 C20 1.355(7)
C19 C48 1.464(7)
C20 C24 1.488(7)
C20 C21 1.489(7)
C22 C25 1.377(8)
C22 C23 1.424(7)
C23 C43 1.416(7)
C23 C24 1.420(7)
C24 C46 1.355(7)
C25 C41 1.446(7)
C25 C26 1.513(8)
C26 C27 1.423(7)
C26 C39 1.451(8)
C27 C28 1.426(7)
C27 C30 1.467(8)
C28 C29 1.417(7)
C28 C37 1.417(7)
C29 C34 1.330(7)
C31 C74 1.366(7)
C31 C63 1.441(7)
C31 C75 1.508(8)
C32 C33 1.366(7)
C32 C49 1.396(7)
C33 C34 1.461(7)
C33 C52 1.460(7)
C34 C35 1.488(7)
C35 C36 1.351(7)
C35 C53 1.439(8)
C36 C56 1.430(8)
C36 C37 1.448(8)
C37 C38 1.385(8)
C38 C57 1.428(8)
C38 C39 1.460(8)
C39 C40 1.448(8)
C40 C59 1.392(8)
C40 C41 1.466(8)
C41 C42 1.378(7)
C42 C43 1.426(8)
C42 C61 1.451(7)
C43 C44 1.422(7)
C44 C45 1.343(7)
C44 C62 1.488(8)
C45 C46 1.421(7)
C45 C65 1.485(8)
C46 C47 1.452(7)
C47 C48 1.379(7)
C47 C66 1.426(7)
C48 C49 1.436(7)
C49 C50 1.419(7)
C50 C51 1.428(8)
C50 C67 1.439(8)
C51 C52 1.384(7)
C51 C69 1.476(7)
C52 C53 1.429(8)
C53 C54 1.426(7)
C54 C70 1.425(8)
C54 C55 1.428(8)
C55 C56 1.347(8)
C55 C72 1.494(8)
C56 C57 1.499(8)
C57 C58 1.368(7)
C58 C59 1.459(8)
C58 C73 1.475(8)
C59 C60 1.432(8)
C60 C61 1.383(8)
C60 C74 1.499(8)
C61 C62 1.440(7)
C62 C63 1.347(8)
C63 C64 1.442(7)
C64 C65 1.390(7)
C64 C76 1.439(7)
C65 C66 1.406(7)
C66 C67 1.436(8)
C67 C68 1.426(8)
C68 C76 1.412(7)
C68 C69 1.465(8)
C69 C70 1.380(8)
C70 C71 1.442(7)
C71 C72 1.418(8)
C71 C75 1.431(8)
C72 C73 1.347(8)
C73 C74 1.409(8)
C75 C76 1.412(8)
C77 C78 1.384(7)
C77 C82 1.386(7)
C77 C83 1.492(7)
C78 C79 1.367(8)
C78 H78 0.9500
C79 C80 1.358(8)
C79 H79 0.9500
C80 C81 1.351(8)
C80 H80 0.9500
C81 C82 1.389(7)
C81 H81 0.9500
C82 H82 0.9500
C83 H83A 0.9800
C83 H83C 0.9800
C83 H83B 0.9800

loop_
_geom_torsion_atom_site_label_1
_geom_torsion_atom_site_label_2
_geom_torsion_atom_site_label_3
_geom_torsion_atom_site_label_4
_geom_torsion
C29 C1 C2 C19 98.7(5)
C30 C1 C2 C19 -17.1(6)
C6 C1 C2 C19 -136.4(4)
C29 C1 C2 C3 -133.0(4)
C30 C1 C2 C3 111.3(5)
C6 C1 C2 C3 -8.1(5)
C29 C1 C2 C32 -14.0(5)
C30 C1 C2 C32 -129.8(4)
C6 C1 C2 C32 110.9(4)
C19 C2 C3 C4 -172.0(4)
C32 C2 C3 C4 -64.0(5)
C1 C2 C3 C4 54.2(5)
C19 C2 C3 C7 -43.0(5)
C32 C2 C3 C7 65.1(5)
C1 C2 C3 C7 -176.7(4)
C7 C3 C4 C5 178.3(4)
C2 C3 C4 C5 -52.4(5)
C3 C4 C5 C6 -3.0(6)
C4 C5 C6 C13 -176.4(4)
C4 C5 C6 C1 53.1(6)
C29 C1 C6 C5 85.3(5)
C30 C1 C6 C5 -172.0(4)
C2 C1 C6 C5 -42.7(5)
C29 C1 C6 C13 -43.3(5)
C30 C1 C6 C13 59.5(5)
C2 C1 C6 C13 -171.2(4)
C4 C3 C7 C12 39.8(6)
C2 C3 C7 C12 -86.5(5)
C4 C3 C7 C8 -139.8(4)
C2 C3 C7 C8 93.9(5)
C12 C7 C8 C9 -2.1(7)
C3 C7 C8 C9 177.5(4)
C7 C8 C9 C10 2.0(7)
C8 C9 C10 C11 -0.7(7)
C9 C10 C11 C12 -0.6(7)
C10 C11 C12 C7 0.5(7)
C8 C7 C12 C11 0.8(7)
C3 C7 C12 C11 -178.8(4)
C5 C6 C13 C14 121.2(4)
C1 C6 C13 C14 -110.8(5)
C5 C6 C13 C18 -52.7(6)
C1 C6 C13 C18 75.3(5)
C18 C13 C14 C15 0.6(7)
C6 C13 C14 C15 -173.6(4)
C13 C14 C15 C16 -1.2(7)
C14 C15 C16 C17 0.6(7)
C15 C16 C17 C18 0.7(8)
C16 C17 C18 C13 -1.4(8)
C14 C13 C18 C17 0.7(7)
C6 C13 C18 C17 174.7(4)
C3 C2 C19 C20 -99.6(7)
C32 C2 C19 C20 145.8(6)
C1 C2 C19 C20 28.4(9)
C3 C2 C19 C48 95.4(4)
C32 C2 C19 C48 -19.3(5)
C1 C2 C19 C48 -136.6(4)
C48 C19 C20 C24 17.5(7)
C2 C19 C20 C24 -146.6(6)
C48 C19 C20 C21 -173.0(5)
C2 C19 C20 C21 22.9(10)
C22 O1 C21 O2 166.2(5)
C22 O1 C21 C20 -8.4(7)
C19 C20 C21 O2 62.0(8)
C24 C20 C21 O2 -127.8(6)
C19 C20 C21 O1 -123.7(6)
C24 C20 C21 O1 46.5(6)
C21 O1 C22 C25 126.5(5)
C21 O1 C22 C23 -36.3(6)
C25 C22 C23 C43 22.9(7)
O1 C22 C23 C43 -174.7(4)
C25 C22 C23 C24 -121.5(5)
O1 C22 C23 C24 40.8(6)
C43 C23 C24 C46 4.0(7)
C22 C23 C24 C46 148.2(5)
C43 C23 C24 C20 -145.3(5)
C22 C23 C24 C20 -1.1(7)
C19 C20 C24 C46 -19.1(8)
C21 C20 C24 C46 170.0(5)
C19 C20 C24 C23 130.2(5)
C21 C20 C24 C23 -40.7(6)
O1 C22 C25 C41 175.4(4)
C23 C22 C25 C41 -22.7(7)
O1 C22 C25 C26 -42.1(7)
C23 C22 C25 C26 119.9(6)
C22 C25 C26 C27 -6.2(8)
C41 C25 C26 C27 139.1(5)
C22 C25 C26 C39 -149.3(5)
C41 C25 C26 C39 -4.1(5)
C39 C26 C27 C28 5.8(7)
C25 C26 C27 C28 -134.2(5)
C39 C26 C27 C30 166.1(5)
C25 C26 C27 C30 26.0(9)
C26 C27 C28 C29 142.6(4)
C30 C27 C28 C29 -23.1(5)
C26 C27 C28 C37 -9.2(7)
C30 C27 C28 C37 -174.9(4)
C37 C28 C29 C34 8.9(7)
C27 C28 C29 C34 -143.5(5)
C37 C28 C29 C1 165.6(4)
C27 C28 C29 C1 13.2(5)
C30 C1 C29 C34 158.2(4)
C6 C1 C29 C34 -95.3(5)
C2 C1 C29 C34 30.1(6)
C30 C1 C29 C28 2.3(5)
C6 C1 C29 C28 108.7(4)
C2 C1 C29 C28 -125.9(4)
C26 C27 C30 O3 55.3(8)
C28 C27 C30 O3 -142.2(5)
C26 C27 C30 C1 -137.7(5)
C28 C27 C30 C1 24.8(5)
C29 C1 C30 O3 150.7(5)
C6 C1 C30 O3 38.5(6)
C2 C1 C30 O3 -84.6(6)
C29 C1 C30 C27 -16.7(5)
C6 C1 C30 C27 -128.9(4)
C2 C1 C30 C27 107.9(5)
C19 C2 C32 C33 -133.7(5)
C3 C2 C32 C33 111.2(5)
C1 C2 C32 C33 -7.7(6)
C19 C2 C32 C49 21.0(5)
C3 C2 C32 C49 -94.2(5)
C1 C2 C32 C49 147.0(4)
C49 C32 C33 C34 -134.3(5)
C2 C32 C33 C34 17.7(7)
C49 C32 C33 C52 1.4(7)
C2 C32 C33 C52 153.5(4)
C28 C29 C34 C33 131.9(5)
C1 C29 C34 C33 -21.9(7)
C28 C29 C34 C35 -6.4(7)
C1 C29 C34 C35 -160.1(4)
C32 C33 C34 C29 -2.8(7)
C52 C33 C34 C29 -143.8(4)
C32 C33 C34 C35 139.2(4)
C52 C33 C34 C35 -1.8(5)
C29 C34 C35 C36 0.9(7)
C33 C34 C35 C36 -141.7(5)
C29 C34 C35 C53 144.8(5)
C33 C34 C35 C53 2.2(5)
C53 C35 C36 C56 -0.2(8)
C34 C35 C36 C56 138.6(5)
C53 C35 C36 C37 -136.7(5)
C34 C35 C36 C37 2.1(7)
C29 C28 C37 C38 -143.1(5)
C27 C28 C37 C38 6.3(7)
C29 C28 C37 C36 -5.8(7)
C27 C28 C37 C36 143.6(5)
C35 C36 C37 C38 142.6(5)
C56 C36 C37 C38 1.8(6)
C35 C36 C37 C28 0.4(7)
C56 C36 C37 C28 -140.4(5)
C28 C37 C38 C57 140.9(5)
C36 C37 C38 C57 -1.1(6)
C28 C37 C38 C39 -0.5(7)
C36 C37 C38 C39 -142.5(5)
C27 C26 C39 C40 -146.1(4)
C25 C26 C39 C40 1.7(5)
C27 C26 C39 C38 -0.2(7)
C25 C26 C39 C38 147.6(5)
C37 C38 C39 C40 141.0(5)
C57 C38 C39 C40 2.1(7)
C37 C38 C39 C26 -2.5(7)
C57 C38 C39 C26 -141.4(5)
C26 C39 C40 C59 145.3(5)
C38 C39 C40 C59 -2.6(7)
C26 C39 C40 C41 1.4(5)
C38 C39 C40 C41 -146.5(5)
C22 C25 C41 C42 7.0(7)
C26 C25 C41 C42 -142.7(5)
C22 C25 C41 C40 154.7(4)
C26 C25 C41 C40 5.0(5)
C59 C40 C41 C42 -0.2(7)
C39 C40 C41 C42 144.3(4)
C59 C40 C41 C25 -148.6(4)
C39 C40 C41 C25 -4.0(5)
C25 C41 C42 C43 7.6(7)
C40 C41 C42 C43 -136.7(5)
C25 C41 C42 C61 143.5(5)
C40 C41 C42 C61 -0.8(6)
C24 C23 C43 C44 -6.6(7)
C22 C23 C43 C44 -150.3(5)
C24 C23 C43 C42 136.5(5)
C22 C23 C43 C42 -7.2(7)
C41 C42 C43 C23 -7.3(7)
C61 C42 C43 C23 -147.5(4)
C41 C42 C43 C44 139.7(5)
C61 C42 C43 C44 -0.5(5)
C23 C43 C44 C45 3.6(8)
C42 C43 C44 C45 -143.3(5)
C23 C43 C44 C62 147.6(5)
C42 C43 C44 C62 0.8(5)
C43 C44 C45 C46 2.1(8)
C62 C44 C45 C46 -137.0(5)
C43 C44 C45 C65 139.0(5)
C62 C44 C45 C65 0.0(7)
C23 C24 C46 C45 1.6(8)
C20 C24 C46 C45 149.3(5)
C23 C24 C46 C47 -141.4(5)
C20 C24 C46 C47 6.3(8)
C44 C45 C46 C24 -4.7(8)
C65 C45 C46 C24 -146.0(5)
C44 C45 C46 C47 142.3(5)
C65 C45 C46 C47 1.0(6)
C24 C46 C47 C48 6.5(8)
C45 C46 C47 C48 -141.4(5)
C24 C46 C47 C66 148.3(5)
C45 C46 C47 C66 0.4(6)
C66 C47 C48 C49 4.6(7)
C46 C47 C48 C49 140.8(5)
C66 C47 C48 C19 -144.1(5)
C46 C47 C48 C19 -7.9(7)
C20 C19 C48 C47 -4.2(7)
C2 C19 C48 C47 163.9(4)
C20 C19 C48 C49 -155.9(5)
C2 C19 C48 C49 12.3(5)
C33 C32 C49 C50 -5.9(7)
C2 C32 C49 C50 -162.3(4)
C33 C32 C49 C48 141.2(5)
C2 C32 C49 C48 -15.1(5)
C47 C48 C49 C32 -150.5(5)
C19 C48 C49 C32 1.9(6)
C47 C48 C49 C50 -2.6(7)
C19 C48 C49 C50 149.8(5)
C32 C49 C50 C51 5.8(7)
C48 C49 C50 C51 -138.3(5)
C32 C49 C50 C67 143.5(5)
C48 C49 C50 C67 -0.7(7)
C49 C50 C51 C52 -1.3(7)
C67 C50 C51 C52 -142.8(5)
C49 C50 C51 C69 140.5(4)
C67 C50 C51 C69 -0.9(5)
C50 C51 C52 C53 135.8(5)
C69 C51 C52 C53 -1.5(7)
C50 C51 C52 C33 -2.9(7)
C69 C51 C52 C33 -140.2(5)
C32 C33 C52 C51 3.0(6)
C34 C33 C52 C51 143.9(4)
C32 C33 C52 C53 -140.2(4)
C34 C33 C52 C53 0.8(5)
C51 C52 C53 C54 1.2(7)
C33 C52 C53 C54 143.7(4)
C51 C52 C53 C35 -141.9(5)
C33 C52 C53 C35 0.6(5)
C36 C35 C53 C54 -0.8(7)
C34 C35 C53 C54 -145.4(5)
C36 C35 C53 C52 142.9(5)
C34 C35 C53 C52 -1.7(5)
C52 C53 C54 C70 -0.6(7)
C35 C53 C54 C70 139.4(5)
C52 C53 C54 C55 -138.9(5)
C35 C53 C54 C55 1.1(7)
C70 C54 C55 C56 -142.8(5)
C53 C54 C55 C56 -0.6(8)
C70 C54 C55 C72 -0.7(6)
C53 C54 C55 C72 141.5(5)
C54 C55 C56 C36 -0.3(8)
C72 C55 C56 C36 -137.5(5)
C54 C55 C56 C57 137.0(5)
C72 C55 C56 C57 -0.2(8)
C35 C36 C56 C55 0.7(8)
C37 C36 C56 C55 140.5(5)
C35 C36 C56 C57 -141.5(5)
C37 C36 C56 C57 -1.8(6)
C37 C38 C57 C58 -142.1(5)
C39 C38 C57 C58 -0.8(8)
C37 C38 C57 C56 0.0(6)
C39 C38 C57 C56 141.3(5)
C55 C56 C57 C58 2.4(7)
C36 C56 C57 C58 145.5(5)
C55 C56 C57 C38 -142.1(5)
C36 C56 C57 C38 1.1(6)
C38 C57 C58 C59 -0.2(8)
C56 C57 C58 C59 -137.8(5)
C38 C57 C58 C73 134.6(6)
C56 C57 C58 C73 -3.0(8)
C39 C40 C59 C60 -138.5(5)
C41 C40 C59 C60 0.9(7)
C39 C40 C59 C58 1.6(8)
C41 C40 C59 C58 141.0(5)
C57 C58 C59 C40 -0.2(7)
C73 C58 C59 C40 -140.8(5)
C57 C58 C59 C60 143.0(5)
C73 C58 C59 C60 2.4(6)
C40 C59 C60 C61 -0.5(7)
C58 C59 C60 C61 -144.1(5)
C40 C59 C60 C74 141.7(5)
C58 C59 C60 C74 -2.0(6)
C59 C60 C61 C62 136.3(5)
C74 C60 C61 C62 -0.4(7)
C59 C60 C61 C42 -0.6(7)
C74 C60 C61 C42 -137.4(5)
C41 C42 C61 C60 1.3(7)
C43 C42 C61 C60 141.1(5)
C41 C42 C61 C62 -139.9(5)
C43 C42 C61 C62 0.0(5)
C60 C61 C62 C63 0.1(7)
C42 C61 C62 C63 141.7(5)
C60 C61 C62 C44 -141.1(5)
C42 C61 C62 C44 0.5(5)
C45 C44 C62 C63 -0.3(7)
C43 C44 C62 C63 -143.6(5)
C45 C44 C62 C61 142.5(5)
C43 C44 C62 C61 -0.8(5)
C61 C62 C63 C31 1.5(7)
C44 C62 C63 C31 138.4(5)
C61 C62 C63 C64 -136.9(5)
C44 C62 C63 C64 0.0(7)
C74 C31 C63 C62 -2.9(8)
C75 C31 C63 C62 -143.6(5)
C74 C31 C63 C64 140.6(5)
C75 C31 C63 C64 -0.1(5)
C62 C63 C64 C65 0.6(7)
C31 C63 C64 C65 -141.5(5)
C62 C63 C64 C76 142.3(5)
C31 C63 C64 C76 0.2(5)
C76 C64 C65 C66 -2.4(7)
C63 C64 C65 C66 136.2(5)
C76 C64 C65 C45 -139.5(5)
C63 C64 C65 C45 -0.9(7)
C44 C45 C65 C64 0.6(7)
C46 C45 C65 C64 141.7(5)
C44 C45 C65 C66 -143.0(5)
C46 C45 C65 C66 -1.9(6)
C64 C65 C66 C47 -139.3(5)
C45 C65 C66 C47 2.2(6)
C64 C65 C66 C67 2.2(7)
C45 C65 C66 C67 143.8(5)
C48 C47 C66 C65 138.4(5)
C46 C47 C66 C65 -1.6(6)
C48 C47 C66 C67 -3.2(8)
C46 C47 C66 C67 -143.2(5)
C65 C66 C67 C68 -1.2(7)
C47 C66 C67 C68 137.3(5)
C65 C66 C67 C50 -138.7(5)
C47 C66 C67 C50 -0.1(8)
C49 C50 C67 C68 -140.0(5)
C51 C50 C67 C68 0.7(5)
C49 C50 C67 C66 2.0(8)
C51 C50 C67 C66 142.7(5)
C66 C67 C68 C76 0.4(7)
C50 C67 C68 C76 142.6(5)
C66 C67 C68 C69 -142.3(5)
C50 C67 C68 C69 -0.1(5)
C76 C68 C69 C70 -1.8(7)
C67 C68 C69 C70 140.9(5)
C76 C68 C69 C51 -143.1(5)
C67 C68 C69 C51 -0.4(5)
C52 C51 C69 C70 1.3(7)
C50 C51 C69 C70 -141.2(5)
C52 C51 C69 C68 143.3(5)
C50 C51 C69 C68 0.8(5)
C68 C69 C70 C54 -137.2(5)
C51 C69 C70 C54 -0.8(7)
C68 C69 C70 C71 1.4(7)
C51 C69 C70 C71 137.8(5)
C53 C54 C70 C69 0.5(7)
C55 C54 C70 C69 142.6(5)
C53 C54 C70 C71 -142.4(5)
C55 C54 C70 C71 -0.3(6)
C69 C70 C71 C72 -142.2(5)
C54 C70 C71 C72 1.2(6)
C69 C70 C71 C75 -0.6(7)
C54 C70 C71 C75 142.8(5)
C75 C71 C72 C73 0.5(7)
C70 C71 C72 C73 141.9(5)
C75 C71 C72 C55 -143.0(5)
C70 C71 C72 C55 -1.6(6)
C56 C55 C72 C73 -1.4(8)
C54 C55 C72 C73 -143.2(5)
C56 C55 C72 C71 143.3(5)
C54 C55 C72 C71 1.4(6)
C71 C72 C73 C74 0.7(8)
C55 C72 C73 C74 139.5(5)
C71 C72 C73 C58 -138.0(5)
C55 C72 C73 C58 0.8(8)
C57 C58 C73 C72 1.5(8)
C59 C58 C73 C72 141.0(5)
C57 C58 C73 C74 -141.3(5)
C59 C58 C73 C74 -1.8(5)
C63 C31 C74 C73 -136.4(6)
C75 C31 C74 C73 0.1(7)
C63 C31 C74 C60 2.5(7)
C75 C31 C74 C60 139.0(5)
C72 C73 C74 C31 -1.0(8)
C58 C73 C74 C31 141.9(5)
C72 C73 C74 C60 -142.3(5)
C58 C73 C74 C60 0.6(6)
C61 C60 C74 C31 -0.8(7)
C59 C60 C74 C31 -143.5(5)
C61 C60 C74 C73 143.5(5)
C59 C60 C74 C73 0.8(6)
C72 C71 C75 C76 138.2(5)
C70 C71 C75 C76 0.2(7)
C72 C71 C75 C31 -1.4(7)
C70 C71 C75 C31 -139.4(5)
C74 C31 C75 C76 -143.6(5)
C63 C31 C75 C76 0.0(5)
C74 C31 C75 C71 1.0(7)
C63 C31 C75 C71 144.6(4)
C71 C75 C76 C68 -0.5(7)
C31 C75 C76 C68 142.1(5)
C71 C75 C76 C64 -142.5(5)
C31 C75 C76 C64 0.1(5)
C67 C68 C76 C75 -137.5(5)
C69 C68 C76 C75 1.3(7)
C67 C68 C76 C64 -0.6(7)
C69 C68 C76 C64 138.2(5)
C65 C64 C76 C75 142.5(5)
C63 C64 C76 C75 -0.2(5)
C65 C64 C76 C68 1.5(7)
C63 C64 C76 C68 -141.1(5)
C82 C77 C78 C79 -0.6(8)
C83 C77 C78 C79 -179.0(5)
C77 C78 C79 C80 -2.1(9)
C78 C79 C80 C81 2.9(9)
C79 C80 C81 C82 -1.1(9)
C78 C77 C82 C81 2.4(8)
C83 C77 C82 C81 -179.2(5)
C80 C81 C82 C77 -1.6(8)
